data_2230499
loop_
_publ_author_name
'Jasinski, Jerry P.'
'Golen, James A.'
'Chidan Kumar, C. S.'
'Narayana, B.'
'Yathirajan, H. S.'

_publ_section_title
;
 (1<i>E</i>,2<i>E</i>)-1,2-Bis(3-bromo-4-methoxybenzylidene)hydrazine
;
_journal_coeditor_code TK2741
_journal_issue 6
_journal_name_full 'Acta Crystallographica Section E'
_journal_page_first o1379
_journal_paper_doi 10.1107/S1600536811016904
_journal_volume 67
_journal_year 2011
_chemical_formula_iupac 'C16 H14 Br2 N2 O2'
_chemical_formula_moiety 'C16 H14 Br2 N2 O2'
_chemical_formula_sum 'C16 H14 Br2 N2 O2'
_chemical_formula_weight 426.11
_chemical_name_systematic
;
(1<i>E</i>,2<i>E</i>)-1,2-Bis(3-bromo-4-methoxybenzylidene)hydrazine
;
_space_group_IT_number 14
_symmetry_cell_setting monoclinic
_symmetry_space_group_name_Hall '-P 2ybc'
_symmetry_space_group_name_H-M 'P 1 21/c 1'
_atom_sites_solution_hydrogens geom
_atom_sites_solution_primary direct
_atom_sites_solution_secondary difmap
_cell_angle_alpha 90.00
_cell_angle_beta 96.680(7)
_cell_angle_gamma 90.00
_cell_formula_units_Z 4
_cell_length_a 10.1354(8)
_cell_length_b 10.5500(10)
_cell_length_c 15.6055(12)
_cell_measurement_reflns_used 3889
_cell_measurement_temperature 173(2)
_cell_measurement_theta_max 32.24
_cell_measurement_theta_min 2.98
_cell_volume 1657.3(2)
_computing_cell_refinement 'CrysAlis PRO (Oxford Diffraction, 2010)'
_computing_data_collection 'CrysAlis PRO (Oxford Diffraction, 2010)'
_computing_data_reduction 'CrysAlis RED (Oxford Diffraction, 2010)'
_computing_molecular_graphics 'SHELXTL (Sheldrick, 2008)'
_computing_publication_material 'SHELXTL (Sheldrick, 2008)'
_computing_structure_refinement 'SHELXL97 (Sheldrick, 2008)'
_computing_structure_solution 'SHELXS97 (Sheldrick, 2008)'
_diffrn_ambient_temperature 173(2)
_diffrn_detector_area_resol_mean 16.1500
_diffrn_measured_fraction_theta_full 0.997
_diffrn_measured_fraction_theta_max 0.998
_diffrn_measurement_device_type 'Oxford Xcalibur Eos Gemini'
_diffrn_measurement_method \w
_diffrn_radiation_monochromator graphite
_diffrn_radiation_source 'Enhance (Mo) X-ray Source'
_diffrn_radiation_type MoK\a
_diffrn_radiation_wavelength 0.71073
_diffrn_reflns_av_R_equivalents 0.0611
_diffrn_reflns_av_sigmaI/netI 0.0597
_diffrn_reflns_limit_h_max 13
_diffrn_reflns_limit_h_min -13
_diffrn_reflns_limit_k_max 13
_diffrn_reflns_limit_k_min -13
_diffrn_reflns_limit_l_max 20
_diffrn_reflns_limit_l_min -20
_diffrn_reflns_number 14411
_diffrn_reflns_theta_full 25.00
_diffrn_reflns_theta_max 27.88
_diffrn_reflns_theta_min 2.99
_exptl_absorpt_coefficient_mu 4.899
_exptl_absorpt_correction_T_max 0.6401
_exptl_absorpt_correction_T_min 0.4408
_exptl_absorpt_correction_type multi-scan
_exptl_absorpt_process_details '(CrysAlis RED; Oxford Diffraction, 2010)'
_exptl_crystal_colour yellow
_exptl_crystal_density_diffrn 1.708
_exptl_crystal_density_method 'not measured'
_exptl_crystal_description block
_exptl_crystal_F_000 840
_exptl_crystal_size_max 0.20
_exptl_crystal_size_mid 0.15
_exptl_crystal_size_min 0.10
_refine_diff_density_max 0.533
_refine_diff_density_min -0.637
_refine_ls_extinction_method none
_refine_ls_goodness_of_fit_ref 1.088
_refine_ls_hydrogen_treatment constr
_refine_ls_matrix_type full
_refine_ls_number_parameters 201
_refine_ls_number_reflns 3941
_refine_ls_number_restraints 0
_refine_ls_restrained_S_all 1.088
_refine_ls_R_factor_all 0.0919
_refine_ls_R_factor_gt 0.0527
_refine_ls_shift/su_max 0.002
_refine_ls_shift/su_mean 0.000
_refine_ls_structure_factor_coef Fsqd
_refine_ls_weighting_details 'calc w = 1/[\s^2^(Fo^2^)+(0.0419P)^2^+0.0769P] where P=(Fo^2^+2Fc^2^)/3'
_refine_ls_weighting_scheme calc
_refine_ls_wR_factor_gt 0.1045
_refine_ls_wR_factor_ref 0.1200
_reflns_number_gt 2537
_reflns_number_total 3941
_reflns_threshold_expression I>2\s(I)
_cod_data_source_file tk2741.cif
_cod_data_source_block I
_cod_original_sg_symbol_H-M 'P 21/c'
_cod_database_code 2230499
_cod_database_fobs_code 2230499

loop_
_symmetry_equiv_pos_as_xyz
'x, y, z'
'-x, y+1/2, -z+1/2'
'-x, -y, -z'
'x, -y-1/2, z-1/2'

loop_
_atom_site_type_symbol
_atom_site_label
_atom_site_fract_x
_atom_site_fract_y
_atom_site_fract_z
_atom_site_U_iso_or_equiv
_atom_site_adp_type
_atom_site_calc_flag
_atom_site_refinement_flags
_atom_site_occupancy
_atom_site_symmetry_multiplicity
_atom_site_disorder_assembly
_atom_site_disorder_group
Br Br1 0.58094(5) 0.79236(5) 1.06171(3) 0.06434(19) Uani d . 1 1 . .
Br Br2 0.19292(5) 0.55086(6) 0.31176(3) 0.0745(2) Uani d . 1 1 . .
O O1 0.7706(3) 0.5773(3) 1.09367(19) 0.0569(8) Uani d . 1 1 . .
O O2 -0.0712(3) 0.6690(3) 0.3128(2) 0.0651(9) Uani d . 1 1 . .
N N1 0.3700(4) 0.6100(4) 0.7479(2) 0.0593(10) Uani d . 1 1 . .
N N2 0.3124(4) 0.5901(4) 0.6626(2) 0.0564(10) Uani d . 1 1 . .
C C1 0.8682(5) 0.4829(5) 1.1222(3) 0.0741(15) Uani d . 1 1 . .
H H1B 0.9152 0.5082 1.1781 0.111 Uiso calc R 1 1 . .
H H1C 0.9319 0.4750 1.0799 0.111 Uiso calc R 1 1 . .
H H1D 0.8241 0.4013 1.1283 0.111 Uiso calc R 1 1 . .
C C2 0.6994(4) 0.5613(4) 1.0151(3) 0.0464(10) Uani d . 1 1 . .
C C3 0.6047(4) 0.6531(4) 0.9888(3) 0.0472(10) Uani d . 1 1 . .
C C4 0.5291(4) 0.6453(4) 0.9104(3) 0.0490(10) Uani d . 1 1 . .
H H4A 0.4646 0.7088 0.8938 0.059 Uiso calc R 1 1 . .
C C5 0.5461(4) 0.5448(4) 0.8545(3) 0.0498(11) Uani d . 1 1 . .
C C6 0.6410(4) 0.4535(4) 0.8803(3) 0.0531(11) Uani d . 1 1 . .
H H6A 0.6539 0.3847 0.8429 0.064 Uiso calc R 1 1 . .
C C7 0.7170(4) 0.4611(5) 0.9595(3) 0.0543(12) Uani d . 1 1 . .
H H7A 0.7815 0.3977 0.9761 0.065 Uiso calc R 1 1 . .
C C9 0.4677(5) 0.5372(5) 0.7703(3) 0.0547(12) Uani d . 1 1 . .
H H9A 0.4905 0.4751 0.7305 0.066 Uiso calc R 1 1 . .
C C10 0.2020(5) 0.6449(5) 0.6464(3) 0.0553(11) Uani d . 1 1 . .
H H10A 0.1649 0.6860 0.6922 0.066 Uiso calc R 1 1 . .
C C11 0.1288(4) 0.6482(4) 0.5605(3) 0.0482(10) Uani d . 1 1 . .
C C12 0.1842(4) 0.6029(4) 0.4883(3) 0.0502(11) Uani d . 1 1 . .
H H12A 0.2701 0.5657 0.4953 0.060 Uiso calc R 1 1 . .
C C13 0.1157(4) 0.6119(4) 0.4083(3) 0.0467(10) Uani d . 1 1 . .
C C14 -0.0115(4) 0.6638(4) 0.3947(3) 0.0487(10) Uani d . 1 1 . .
C C15 -0.0675(4) 0.7078(5) 0.4665(3) 0.0584(12) Uani d . 1 1 . .
H H15A -0.1545 0.7427 0.4596 0.070 Uiso calc R 1 1 . .
C C16 0.0030(5) 0.7007(4) 0.5478(3) 0.0575(12) Uani d . 1 1 . .
H H16A -0.0358 0.7327 0.5959 0.069 Uiso calc R 1 1 . .
C C17 -0.2036(5) 0.7208(5) 0.2988(3) 0.0742(15) Uani d . 1 1 . .
H H17A -0.2363 0.7163 0.2372 0.111 Uiso calc R 1 1 . .
H H17B -0.2020 0.8094 0.3177 0.111 Uiso calc R 1 1 . .
H H17C -0.2624 0.6718 0.3319 0.111 Uiso calc R 1 1 . .

loop_
_atom_site_aniso_label
_atom_site_aniso_U_11
_atom_site_aniso_U_22
_atom_site_aniso_U_33
_atom_site_aniso_U_12
_atom_site_aniso_U_13
_atom_site_aniso_U_23
Br1 0.0684(3) 0.0498(3) 0.0762(4) 0.0041(2) 0.0140(2) -0.0208(2)
Br2 0.0810(4) 0.0889(5) 0.0578(3) 0.0361(3) 0.0266(2) 0.0049(3)
O1 0.0587(18) 0.052(2) 0.0613(19) 0.0032(15) 0.0121(15) -0.0035(15)
O2 0.0606(19) 0.068(2) 0.067(2) 0.0150(17) 0.0113(15) -0.0011(17)
N1 0.069(2) 0.058(3) 0.053(2) 0.000(2) 0.0149(18) -0.0042(19)
N2 0.068(3) 0.052(3) 0.052(2) -0.009(2) 0.0194(18) -0.0028(18)
C1 0.071(3) 0.072(4) 0.080(4) 0.023(3) 0.010(3) 0.007(3)
C2 0.049(2) 0.038(3) 0.056(3) -0.007(2) 0.024(2) -0.0015(19)
C3 0.045(2) 0.037(3) 0.064(3) -0.0049(19) 0.027(2) -0.010(2)
C4 0.044(2) 0.042(3) 0.065(3) -0.0026(19) 0.021(2) -0.004(2)
C5 0.049(2) 0.046(3) 0.059(3) -0.011(2) 0.027(2) -0.008(2)
C6 0.061(3) 0.042(3) 0.062(3) 0.000(2) 0.029(2) -0.007(2)
C7 0.057(3) 0.047(3) 0.064(3) 0.008(2) 0.026(2) 0.003(2)
C9 0.062(3) 0.051(3) 0.056(3) -0.013(2) 0.029(2) -0.007(2)
C10 0.069(3) 0.043(3) 0.059(3) -0.008(2) 0.025(2) -0.007(2)
C11 0.059(3) 0.034(3) 0.055(3) -0.002(2) 0.022(2) 0.0010(19)
C12 0.053(3) 0.036(3) 0.065(3) 0.002(2) 0.022(2) 0.002(2)
C13 0.052(2) 0.037(3) 0.055(3) 0.006(2) 0.019(2) 0.0032(19)
C14 0.052(2) 0.037(3) 0.060(3) -0.002(2) 0.018(2) -0.002(2)
C15 0.051(3) 0.046(3) 0.081(3) 0.006(2) 0.024(2) -0.001(2)
C16 0.063(3) 0.044(3) 0.070(3) 0.000(2) 0.028(2) -0.012(2)
C17 0.065(3) 0.074(4) 0.082(4) 0.019(3) 0.006(3) -0.001(3)

loop_
_atom_type_symbol
_atom_type_description
_atom_type_scat_dispersion_real
_atom_type_scat_dispersion_imag
_atom_type_scat_source
C C 0.0033 0.0016 'International Tables Vol C Tables 4.2.6.8 and 6.1.1.4'
H H 0.0000 0.0000 'International Tables Vol C Tables 4.2.6.8 and 6.1.1.4'
N N 0.0061 0.0033 'International Tables Vol C Tables 4.2.6.8 and 6.1.1.4'
O O 0.0106 0.0060 'International Tables Vol C Tables 4.2.6.8 and 6.1.1.4'
Br Br -0.2901 2.4595 'International Tables Vol C Tables 4.2.6.8 and 6.1.1.4'

loop_
_geom_angle_atom_site_label_1
_geom_angle_atom_site_label_2
_geom_angle_atom_site_label_3
_geom_angle_site_symmetry_1
_geom_angle_site_symmetry_3
_geom_angle
_geom_angle_publ_flag
C2 O1 C1 . . 117.9(4) ?
C14 O2 C17 . . 117.7(4) ?
C9 N1 N2 . . 113.3(4) ?
C10 N2 N1 . . 112.5(4) ?
O1 C1 H1B . . 109.5 ?
O1 C1 H1C . . 109.5 ?
H1B C1 H1C . . 109.5 ?
O1 C1 H1D . . 109.5 ?
H1B C1 H1D . . 109.5 ?
H1C C1 H1D . . 109.5 ?
O1 C2 C3 . . 117.1(4) ?
O1 C2 C7 . . 124.3(4) ?
C3 C2 C7 . . 118.6(4) ?
C4 C3 C2 . . 121.1(4) ?
C4 C3 Br1 . . 119.2(3) ?
C2 C3 Br1 . . 119.7(3) ?
C3 C4 C5 . . 120.5(4) ?
C3 C4 H4A . . 119.8 ?
C5 C4 H4A . . 119.8 ?
C6 C5 C4 . . 118.5(4) ?
C6 C5 C9 . . 120.7(4) ?
C4 C5 C9 . . 120.7(4) ?
C7 C6 C5 . . 121.0(4) ?
C7 C6 H6A . . 119.5 ?
C5 C6 H6A . . 119.5 ?
C6 C7 C2 . . 120.2(4) ?
C6 C7 H7A . . 119.9 ?
C2 C7 H7A . . 119.9 ?
N1 C9 C5 . . 122.8(4) ?
N1 C9 H9A . . 118.6 ?
C5 C9 H9A . . 118.6 ?
N2 C10 C11 . . 122.8(4) ?
N2 C10 H10A . . 118.6 ?
C11 C10 H10A . . 118.6 ?
C16 C11 C12 . . 118.1(4) ?
C16 C11 C10 . . 120.3(4) ?
C12 C11 C10 . . 121.5(4) ?
C13 C12 C11 . . 120.3(4) ?
C13 C12 H12A . . 119.8 ?
C11 C12 H12A . . 119.8 ?
C12 C13 C14 . . 122.1(4) ?
C12 C13 Br2 . . 119.6(3) ?
C14 C13 Br2 . . 118.4(3) ?
O2 C14 C15 . . 124.7(4) ?
O2 C14 C13 . . 117.6(4) ?
C15 C14 C13 . . 117.7(4) ?
C16 C15 C14 . . 120.3(4) ?
C16 C15 H15A . . 119.9 ?
C14 C15 H15A . . 119.9 ?
C11 C16 C15 . . 121.5(4) ?
C11 C16 H16A . . 119.3 ?
C15 C16 H16A . . 119.3 ?
O2 C17 H17A . . 109.5 ?
O2 C17 H17B . . 109.5 ?
H17A C17 H17B . . 109.5 ?
O2 C17 H17C . . 109.5 ?
H17A C17 H17C . . 109.5 ?
H17B C17 H17C . . 109.5 ?

loop_
_geom_bond_atom_site_label_1
_geom_bond_atom_site_label_2
_geom_bond_site_symmetry_2
_geom_bond_distance
_geom_bond_publ_flag
Br1 C3 . 1.891(4) ?
Br2 C13 . 1.889(4) ?
O1 C2 . 1.359(5) ?
O1 C1 . 1.437(5) ?
O2 C14 . 1.351(5) ?
O2 C17 . 1.442(5) ?
N1 C9 . 1.269(6) ?
N1 N2 . 1.405(5) ?
N2 C10 . 1.259(6) ?
C1 H1B . 0.9800 ?
C1 H1C . 0.9800 ?
C1 H1D . 0.9800 ?
C2 C3 . 1.391(6) ?
C2 C7 . 1.393(6) ?
C3 C4 . 1.369(6) ?
C4 C5 . 1.396(6) ?
C4 H4A . 0.9500 ?
C5 C6 . 1.387(6) ?
C5 C9 . 1.456(6) ?
C6 C7 . 1.380(6) ?
C6 H6A . 0.9500 ?
C7 H7A . 0.9500 ?
C9 H9A . 0.9500 ?
C10 C11 . 1.456(6) ?
C10 H10A . 0.9500 ?
C11 C16 . 1.383(6) ?
C11 C12 . 1.399(5) ?
C12 C13 . 1.361(6) ?
C12 H12A . 0.9500 ?
C13 C14 . 1.394(6) ?
C14 C15 . 1.392(6) ?
C15 C16 . 1.383(6) ?
C15 H15A . 0.9500 ?
C16 H16A . 0.9500 ?
C17 H17A . 0.9800 ?
C17 H17B . 0.9800 ?
C17 H17C . 0.9800 ?

loop_
_geom_torsion_atom_site_label_1
_geom_torsion_atom_site_label_2
_geom_torsion_atom_site_label_3
_geom_torsion_atom_site_label_4
_geom_torsion_site_symmetry_1
_geom_torsion_site_symmetry_2
_geom_torsion_site_symmetry_3
_geom_torsion_site_symmetry_4
_geom_torsion
_geom_torsion_publ_flag
C9 N1 N2 C10 . . . . 167.5(4) ?
C1 O1 C2 C3 . . . . 179.5(4) ?
C1 O1 C2 C7 . . . . -1.6(6) ?
O1 C2 C3 C4 . . . . 179.5(3) ?
C7 C2 C3 C4 . . . . 0.5(6) ?
O1 C2 C3 Br1 . . . . 0.3(5) ?
C7 C2 C3 Br1 . . . . -178.7(3) ?
C2 C3 C4 C5 . . . . -0.4(6) ?
Br1 C3 C4 C5 . . . . 178.8(3) ?
C3 C4 C5 C6 . . . . 0.0(6) ?
C3 C4 C5 C9 . . . . -178.9(4) ?
C4 C5 C6 C7 . . . . 0.2(6) ?
C9 C5 C6 C7 . . . . 179.1(4) ?
C5 C6 C7 C2 . . . . 0.0(6) ?
O1 C2 C7 C6 . . . . -179.2(4) ?
C3 C2 C7 C6 . . . . -0.4(6) ?
N2 N1 C9 C5 . . . . 177.2(4) ?
C6 C5 C9 N1 . . . . 171.8(4) ?
C4 C5 C9 N1 . . . . -9.3(6) ?
N1 N2 C10 C11 . . . . 174.2(4) ?
N2 C10 C11 C16 . . . . 174.6(4) ?
N2 C10 C11 C12 . . . . -7.6(7) ?
C16 C11 C12 C13 . . . . 0.6(7) ?
C10 C11 C12 C13 . . . . -177.3(4) ?
C11 C12 C13 C14 . . . . -1.1(7) ?
C11 C12 C13 Br2 . . . . 179.7(3) ?
C17 O2 C14 C15 . . . . -1.6(7) ?
C17 O2 C14 C13 . . . . 179.0(4) ?
C12 C13 C14 O2 . . . . 179.8(4) ?
Br2 C13 C14 O2 . . . . -1.0(5) ?
C12 C13 C14 C15 . . . . 0.4(7) ?
Br2 C13 C14 C15 . . . . 179.6(3) ?
O2 C14 C15 C16 . . . . -178.6(4) ?
C13 C14 C15 C16 . . . . 0.8(7) ?
C12 C11 C16 C15 . . . . 0.6(7) ?
C10 C11 C16 C15 . . . . 178.4(4) ?
C14 C15 C16 C11 . . . . -1.3(7) ?

loop_
_cod_related_entry_id
_cod_related_entry_database
_cod_related_entry_code
1 ChemSpider 30656739
